data_2006784
loop_
_publ_author_name
'Richard Goddard'
'Oliver Heinemann'
'Carl Kr\"uger'

_publ_section_title
;
 Pyrrole and a Co-crystal of 1<i>H</i>- and 2<i>H</i>-1,2,3-Triazole
;
_journal_issue 12
_journal_name_full 'Acta Crystallographica Section C'
_journal_page_first 1846
_journal_page_last 1850
_journal_paper_doi 10.1107/S0108270197009682
_journal_volume 53
_journal_year 1997
_chemical_formula_sum 'C4 H5 N'
_chemical_formula_weight 67.09
_chemical_melting_point 248.5
_chemical_name_common pyrrole
_chemical_name_systematic
;
 1-aza-cyclopentadiene
;
_space_group_IT_number 62
_symmetry_cell_setting orthorhombic
_symmetry_space_group_name_Hall '-P 2ac 2n'
_symmetry_space_group_name_H-M 'P n m a'
_cell_angle_alpha 90.00
_cell_angle_beta 90.00
_cell_angle_gamma 90.00
_cell_formula_units_Z 4
_cell_length_a 7.288(2)
_cell_length_b 10.287(7)
_cell_length_c 5.071(3)
_cell_measurement_reflns_used 25
_cell_measurement_temperature 103
_cell_measurement_theta_max 26.5
_cell_measurement_theta_min 11.4
_cell_volume 380.2(4)
_computing_cell_refinement 'CAD-4 EXPRESS'
_computing_data_collection 'CAD-4 EXPRESS (Enraf-Nonius, 1995)'
_computing_data_reduction 'DATAP (Coppens, Leiserowitz & Rabinovich, 1965)'
_computing_molecular_graphics 'ORTEPII (Johnson, 1976)'
_computing_structure_refinement 'SHELXL93 (Sheldrick, 1993)'
_computing_structure_solution 'SHELXS86 (Sheldrick, 1985)'
_diffrn_ambient_temperature 103
_diffrn_measurement_device 'Enraf-Nonius CAD4'
_diffrn_measurement_method '\w-2\q scan'
_diffrn_radiation_monochromator graphite
_diffrn_radiation_source 'fine-focus sealed tube'
_diffrn_radiation_type MoK\a
_diffrn_radiation_wavelength 0.71069
_diffrn_reflns_av_R_equivalents 0.059
_diffrn_reflns_av_sigmaI/netI 0.3949
_diffrn_reflns_limit_h_max 10
_diffrn_reflns_limit_h_min -10
_diffrn_reflns_limit_k_max 15
_diffrn_reflns_limit_k_min -4
_diffrn_reflns_limit_l_max 7
_diffrn_reflns_limit_l_min 0
_diffrn_reflns_number 1053
_diffrn_reflns_theta_max 32.97
_diffrn_reflns_theta_min 7.94
_diffrn_standards_decay_% 7.0
_diffrn_standards_interval_time 30
_diffrn_standards_number 3
_exptl_absorpt_coefficient_mu 0.072
_exptl_absorpt_correction_type none
_exptl_crystal_colour colourless
_exptl_crystal_density_diffrn 1.172
_exptl_crystal_density_method 'not measured'
_exptl_crystal_description cylinder
_exptl_crystal_F_000 144
_exptl_crystal_size_max 1.0
_exptl_crystal_size_mid 0.3
_exptl_crystal_size_min 0.3
_refine_diff_density_max 0.230
_refine_diff_density_min -0.304
_refine_ls_extinction_method none
_refine_ls_goodness_of_fit_all 0.970
_refine_ls_goodness_of_fit_obs 1.104
_refine_ls_hydrogen_treatment 'refall with U~iso~'
_refine_ls_matrix_type full
_refine_ls_number_parameters 36
_refine_ls_number_reflns 481
_refine_ls_number_restraints 0
_refine_ls_restrained_S_all 0.970
_refine_ls_restrained_S_obs 1.104
_refine_ls_R_factor_all 0.0815
_refine_ls_R_factor_obs .0584
_refine_ls_shift/esd_max -0.001
_refine_ls_shift/esd_mean 0.000
_refine_ls_structure_factor_coef Fsqd
_refine_ls_weighting_details 'w = 1/[\s^2^(Fo^2^)+(0.1000P)^2^] where P=(Fo^2^+2Fc^2^)/3'
_refine_ls_weighting_scheme calc
_refine_ls_wR_factor_all 0.1509
_refine_ls_wR_factor_obs .1436
_reflns_number_observed 345
_reflns_number_total 481
_reflns_observed_criterion >2sigma(I)
_cod_data_source_file cf1172.cif
_cod_data_source_block 1
_cod_depositor_comments
;
The following automatic conversions were performed:

'_refine_ls_weighting_scheme' value 'calc w =
1/[\s^2^(Fo^2^)+(0.1000P)^2^] where P=(Fo^2^+2Fc^2^)/3' was changed
to 'calc'. New tag '_refine_ls_weighting_details' was created. The
value of the new tag was set to 'w = 1/[\s^2^(Fo^2^)+(0.1000P)^2^]
where P=(Fo^2^+2Fc^2^)/3'.

Automatic conversion script
Id: cif_fix_values 3143 2015-03-26 13:38:13Z robertas 
;
_cod_database_code 2006784

loop_
_symmetry_equiv_pos_as_xyz
'x, y, z'
'-x+1/2, -y, z+1/2'
'-x, y+1/2, -z'
'x+1/2, -y+1/2, -z+1/2'
'-x, -y, -z'
'x-1/2, y, -z-1/2'
'x, -y-1/2, z'
'-x-1/2, y-1/2, z-1/2'

loop_
_atom_site_aniso_label
_atom_site_aniso_U_11
_atom_site_aniso_U_22
_atom_site_aniso_U_33
_atom_site_aniso_U_12
_atom_site_aniso_U_13
_atom_site_aniso_U_23
N1 .0113(9) .0474(9) .0190(10) .000 -.0071(7) .000
C2 .0163(7) .0334(6) .0297(8) .0046(4) .0029(5) .0003(5)
C3 .0105(6) .0427(8) .0262(8) -.0031(4) .0013(5) -.0083(5)

loop_
_atom_site_label
_atom_site_fract_x
_atom_site_fract_y
_atom_site_fract_z
_atom_site_U_iso_or_equiv
_atom_site_thermal_displace_type
_atom_site_calc_flag
_atom_site_refinement_flags
_atom_site_occupancy
_atom_site_disorder_group
_atom_site_type_symbol
N1 .7516(2) .2500 -.1997(4) .0259(5) Uani d S 1 . N
C2 .8150(2) .35785(12) -.0722(3) .0265(4) Uani d . 1 . C
C3 .9167(2) .31917(13) .1378(4) .0265(4) Uani d . 1 . C
H1 .685(8) .2500 -.341(13) .051(10) Uiso d S 1 . H
H2 .752(5) .4441(14) -.135(7) .028(5) Uiso d . 1 . H
H3 .980(5) .376(2) .250(7) .053(6) Uiso d . 1 . H

loop_
_atom_type_symbol
_atom_type_description
_atom_type_scat_dispersion_real
_atom_type_scat_dispersion_imag
_atom_type_scat_source
C C 0.0033 0.0016 'International Tables Vol C Tables 4.2.6.8 and 6.1.1.4'
H H 0.0000 0.0000 'International Tables Vol C Tables 4.2.6.8 and 6.1.1.4'
N N 0.0061 0.0033 'International Tables Vol C Tables 4.2.6.8 and 6.1.1.4'

loop_
_geom_angle_atom_site_label_1
_geom_angle_atom_site_label_2
_geom_angle_atom_site_label_3
_geom_angle_site_symmetry_1
_geom_angle_site_symmetry_3
_geom_angle
_geom_angle_publ_flag
C2 N1 C2 7_565 . 108.8(2) y
C2 N1 H1 7_565 . 125.60(10) n
C2 N1 H1 . . 125.60(10) y
C3 C2 N1 . . 108.60(10) y
C3 C2 H2 . . 137(2) y
N1 C2 H2 . . 113(2) y
C2 C3 C3 . 7_565 107.06(8) y
C2 C3 H3 . . 124(2) y
C3 C3 H3 7_565 . 129(2) y

loop_
_geom_bond_atom_site_label_1
_geom_bond_atom_site_label_2
_geom_bond_site_symmetry_2
_geom_bond_distance
_geom_bond_publ_flag
N1 C2 7_565 1.365(2) n
N1 C2 . 1.365(2) y
N1 H1 . .87(6) y
C2 C3 . 1.357(2) y
C2 H2 . 1.05(2) y
C3 C3 7_565 1.423(3) y
C3 H3 . .94(3) y
